data_2104322
loop_
_publ_author_name
'van de Streek, Jacco'
'Br\"uning, J\"urgen'
'Ivashevskaya, Svetlana N.'
'Ermrich, Martin'
'Paulus, Erich F.'
'Bolte, Michael'
'Schmidt, Martin U.'

_publ_section_title
;
 Structures of six industrial benzimidazolone pigments from laboratory
 powder diffraction data
;
_journal_coeditor_code OG5035
_journal_issue 2
_journal_name_full 'Acta Crystallographica Section B'
_journal_page_first 200
_journal_page_last 211
_journal_paper_doi 10.1107/S0108768108041529
_journal_volume 65
_journal_year 2009
_chemical_formula_moiety 'C18 H17 N5 O4'
_chemical_formula_structural 'C18 H17 N5 O4'
_chemical_formula_sum 'C18 H17 N5 O4'
_chemical_formula_weight 367.37
_chemical_name_common 'Pigment Yellow 194'
_chemical_name_systematic
;
?
;
_space_group_IT_number 14
_symmetry_cell_setting monoclinic
_symmetry_space_group_name_Hall '-P 2ybc'
_symmetry_space_group_name_H-M 'P 1 21/c 1'
_cell_angle_alpha 90
_cell_angle_beta 114.818(4)
_cell_angle_gamma 90
_cell_formula_units_Z 4
_cell_length_a 14.7172(16)
_cell_length_b 5.9852(5)
_cell_length_c 20.7919(13)
_cell_measurement_temperature 293(2)
_cell_volume 1662.3(3)
_computing_cell_refinement 'TOPAS (Coelho, 2006)'
_computing_data_collection 'STOE WINXPOW (STOE & CIE GmbH, 2004)'
_computing_data_reduction 'DASH (David <i>et al.</i>, 2006)'
_computing_molecular_graphics 'Mercury (Macrae <i>et al.</i>, 2006)'
_computing_publication_material '  DASH, TOPAS, Mercury'
_computing_structure_refinement 'TOPAS (Coelho, 2006)'
_computing_structure_solution 'DASH (David <i>et al.</i>, 2006)'
_diffrn_ambient_temperature 293(2)
_diffrn_measurement_device_type STOE-Stadi-P
_diffrn_measurement_method \q/2\q
_diffrn_radiation_monochromator 'primary focussing, Ge 111'
_diffrn_radiation_type CuK\a~1~
_diffrn_radiation_wavelength 1.54056
_diffrn_reflns_number 98
_exptl_absorpt_coefficient_mu 0.893
_exptl_absorpt_correction_type none
_exptl_crystal_density_diffrn 1.468
_exptl_crystal_density_method 'not measured'
_exptl_crystal_F_000 768
_refine_ls_extinction_method none
_refine_ls_goodness_of_fit_all 1.15
_refine_ls_hydrogen_treatment constr
_refine_ls_matrix_type fullcycle
_refine_ls_number_constraints 0
_refine_ls_number_parameters 176
_refine_ls_number_restraints 122
_refine_ls_shift/su_max 0.001
_refine_ls_structure_factor_coef Inet
_refine_ls_weighting_details w=1/\s[Y~obs~]^2^
_refine_ls_weighting_scheme sigma
_cod_data_source_file og5035.cif
_cod_data_source_block PY194
_cod_original_cell_volume 1662.3(2)
_cod_original_sg_symbol_H-M 'P 21/c'
_cod_database_code 2104322

loop_
_symmetry_equiv_pos_as_xyz
'-x, -y, -z'
'-x, y+1/2, -z+1/2'
'x, -y+1/2, z+1/2'
'x, y, z'

loop_
_atom_site_type_symbol
_atom_site_label
_atom_site_fract_x
_atom_site_fract_y
_atom_site_fract_z
_atom_site_occupancy
C C1 0.1777(5) -0.8522(9) 0.95496(17) 1
C C2 0.0630(3) -0.8367(10) 0.91732(18) 1
N N3 0.2320(6) -0.6866(13) 0.9461(3) 1
C C4 0.2315(6) -1.0409(15) 1.0014(3) 1
N N5 0.0098(5) -0.9996(12) 0.9255(3) 1
O O6 0.0244(7) -0.6727(15) 0.8806(3) 1
N N7 0.1973(5) -0.5046(12) 0.9046(3) 1
O O8 0.1843(9) -1.1852(19) 1.0117(6) 1
C C9 0.3452(6) -1.0289(15) 1.0434(5) 1
C C10 -0.0911(7) -1.0541(15) 0.8849(4) 1
H H11 0.0495(18) -1.119(4) 0.9565(11) 1
H H12 0.1238(17) -0.471(5) 0.8794(14) 1
C C13 0.2644(6) -0.3865(12) 0.8878(3) 1
H H14 0.3792(15) -0.912(4) 1.0201(11) 1
H H15 0.3633(17) -0.971(4) 1.0959(11) 1
H H16 0.3761(16) -1.195(4) 1.0463(11) 1
C C17 -0.1164(6) -1.2549(14) 0.9044(4) 1
C C18 -0.1617(6) -0.9195(15) 0.8336(5) 1
C C19 0.3638(6) -0.4434(11) 0.9122(3) 1
C C20 0.2292(6) -0.1948(13) 0.8479(3) 1
C C21 -0.2153(4) -1.3147(12) 0.8707(3) 1
H H22 -0.061(2) -1.358(4) 0.9442(12) 1
C C23 -0.2604(6) -0.9783(13) 0.7985(4) 1
H H24 -0.1387(15) -0.767(4) 0.8196(10) 1
C C25 0.4263(6) -0.3070(12) 0.8965(3) 1
H H26 0.3905(16) -0.591(4) 0.9424(11) 1
C C27 0.2932(6) -0.0539(11) 0.8318(3) 1
O O28 0.1256(7) -0.1513(18) 0.8238(4) 1
C C29 -0.2888(5) -1.1746(10) 0.8164(2) 1
N N30 -0.2699(6) -1.5011(14) 0.8752(4) 1
H H31 -0.3120(17) -0.872(5) 0.7588(11) 1
C C32 0.3914(6) -0.1107(11) 0.8562(3) 1
H H33 0.5031(19) -0.356(4) 0.9162(10) 1
H H34 0.2662(17) 0.096(4) 0.8012(11) 1
C C35 0.0875(6) 0.0068(14) 0.7680(4) 1
N N36 -0.3802(5) -1.2856(14) 0.7931(4) 1
H H37 -0.2429(17) -1.633(4) 0.9073(11) 1
C C38 -0.3721(6) -1.4825(15) 0.8272(5) 1
H H39 0.4399(17) -0.005(4) 0.8440(10) 1
H H40 0.1422(16) 0.135(4) 0.7772(12) 1
H H41 0.0738(17) -0.076(5) 0.7196(10) 1
H H42 0.020(2) 0.081(11) 0.7650(13) 1
H H43 -0.445(2) -1.236(7) 0.7565(11) 1
O O44 -0.4398(8) -1.6082(19) 0.8181(5) 1

loop_
_atom_type_symbol
_atom_type_description
_atom_type_scat_dispersion_real
_atom_type_scat_dispersion_imag
_atom_type_scat_source
C C 0.0181 0.0091 'International Tables Vol C Tables 4.2.6.8 and 6.1.1.4'
H H 0.0000 0.0000 'International Tables Vol C Tables 4.2.6.8 and 6.1.1.4'
Cl Cl 0.3639 0.7018 'International Tables Vol C Tables 4.2.6.8 and 6.1.1.4'
N N 0.0311 0.0180 'International Tables Vol C Tables 4.2.6.8 and 6.1.1.4'
O O 0.0492 0.0322 'International Tables Vol C Tables 4.2.6.8 and 6.1.1.4'

loop_
_geom_angle_atom_site_label_1
_geom_angle_atom_site_label_2
_geom_angle_atom_site_label_3
_geom_angle_site_symmetry_1
_geom_angle_site_symmetry_3
_geom_angle
_geom_angle_publ_flag
C2 C1 C4 . . 125.0(7) ?
C1 C2 O6 . . 120.7(9) ?
C1 N3 N7 . . 127.4(7) ?
C1 C4 O8 . . 119.6(7) ?
C2 N5 H11 . . 114.0(10) ?
C10 N5 H11 . . 114.0(10) ?
N3 N7 H12 . . 117(2) ?
H12 N7 C13 . . 119(2) ?
C4 C9 H14 . . 110.0(10) ?
C4 C9 H15 . . 111.0(10) ?
C4 C9 H16 . . 111.0(10) ?
H14 C9 H15 . . 108(2) ?
H14 C9 H16 . . 108.0(10) ?
H15 C9 H16 . . 108(2) ?
N5 C10 C17 . . 113.3(5) ?
N5 C10 C18 . . 126.0(7) ?
C17 C10 C18 . . 120.7(6) ?
N7 C13 C19 . . 122.8(5) ?
N7 C13 C20 . . 117.6(5) ?
C19 C13 C20 . . 119.5(5) ?
C10 C17 C21 . . 118.2(5) ?
C10 C17 H22 . . 120.0(10) ?
C21 C17 H22 . . 122.0(10) ?
C10 C18 C23 . . 122.5(6) ?
C10 C18 H24 . . 119.0(10) ?
C23 C18 H24 . . 118.0(10) ?
C13 C19 C25 . . 119.1(5) ?
C13 C19 H26 . . 121.0(10) ?
C25 C19 H26 . . 120.0(10) ?
C13 C20 C27 . . 121.4(5) ?
C13 C20 O28 . . 116.8(6) ?
C27 C20 O28 . . 121.8(5) ?
C17 C21 C29 . . 120.2(5) ?
C17 C21 N30 . . 133.7(5) ?
C29 C21 N30 . . 106.1(4) ?
C18 C23 C29 . . 118.3(5) ?
C18 C23 H31 . . 122.0(10) ?
C29 C23 H31 . . 120.0(10) ?
C19 C25 C32 . . 121.7(5) ?
C19 C25 H33 . . 119.0(10) ?
C32 C25 H33 . . 119.0(10) ?
C20 C27 C32 . . 118.1(4) ?
C20 C27 H34 . . 122.0(10) ?
C32 C27 H34 . . 120.0(10) ?
C21 C29 C23 . . 120.0(4) ?
C21 C29 N36 . . 108.5(4) ?
C23 C29 N36 . . 131.5(4) ?
C21 N30 H37 . . 126.0(10) ?
H37 N30 C38 . . 126.0(10) ?
C25 C32 C27 . . 120.2(5) ?
C25 C32 H39 . . 119.0(10) ?
C27 C32 H39 . . 120.0(10) ?
O28 C35 H40 . . 110.0(10) ?
O28 C35 H41 . . 111.0(10) ?
O28 C35 H42 . . 110(2) ?
H40 C35 H41 . . 109.0(10) ?
H40 C35 H42 . . 108.0(10) ?
H41 C35 H42 . . 109(2) ?
C29 N36 H43 . . 125(2) ?
N36 C38 O44 . . 126.4(6) ?

loop_
_geom_bond_atom_site_label_1
_geom_bond_atom_site_label_2
_geom_bond_site_symmetry_2
_geom_bond_distance
_geom_bond_publ_flag
C1 N3 . 1.360(10) ?
C4 C9 . 1.497(8) ?
N5 H11 . 0.97(3) ?
N7 H12 . 0.98(2) ?
N7 C13 . 1.364(9) ?
C9 H14 . 1.08(2) ?
C9 H15 . 1.08(2) ?
C9 H16 . 1.09(2) ?
C10 C17 . 1.390(10) ?
C10 C18 . 1.385(8) ?
C13 C19 . 1.404(8) ?
C17 H22 . 1.01(2) ?
C18 C23 . 1.397(8) ?
C18 H24 . 0.99(2) ?
C19 H26 . 1.02(2) ?
C20 C27 . 1.426(9) ?
C21 C29 . 1.447(6) ?
C23 C29 . 1.377(8) ?
C23 H31 . 1.00(2) ?
C25 C32 . 1.423(7) ?
C25 H33 . 1.02(2) ?
C27 H34 . 1.04(2) ?
O28 C35 . 1.453(9) ?
N30 H37 . 0.97(2) ?
C32 H39 . 1.03(2) ?
C35 H40 . 1.10(2) ?
C35 H41 . 1.10(2) ?
C35 H42 . 1.12(3) ?
N36 C38 . 1.374(9) ?
N36 H43 . 0.97(2) ?

loop_
_cod_related_entry_id
_cod_related_entry_database
_cod_related_entry_code
1 ChemSpider 30654538
